data_7244106
loop_
_publ_author_name
'Zheng, Huitao'
'Xiong, Honggang'
'Su, Chaobo'
'Cao, Hua'
'Yao, Huagang'
'Liu, Xiang'

_publ_section_title
;
 Photoinduced successive oxidative ring-opening and borylation of
 indolizines with NHC-boranes.
;
_journal_issue 1
_journal_name_full 'RSC advances'
_journal_page_first 470
_journal_page_last 474
_journal_paper_doi 10.1039/d1ra08072e
_journal_volume 12
_journal_year 2021
_chemical_formula_moiety 'C20 H21 B Cl N3 O2'
_chemical_formula_sum 'C20 H21 B Cl N3 O2'
_chemical_formula_weight 381.66
_space_group_crystal_system monoclinic
_space_group_IT_number 9
_space_group_name_Hall 'C -2yc'
_space_group_name_H-M_alt 'C 1 c 1'
_atom_sites_solution_hydrogens geom
_atom_sites_solution_primary dual
_audit_creation_date 2021-07-30
_audit_creation_method
;
Olex2 1.3-alpha
(compiled 2020.09.11 svn.r3730fd0d for OlexSys, GUI svn.r6159)
;
_audit_update_record
;
2021-10-20 deposited with the CCDC.	2021-12-14 downloaded from the CCDC.
;
_cell_angle_alpha 90
_cell_angle_beta 91.598(3)
_cell_angle_gamma 90
_cell_formula_units_Z 4
_cell_length_a 13.0381(3)
_cell_length_b 20.5925(7)
_cell_length_c 7.15692(19)
_cell_measurement_reflns_used 2474
_cell_measurement_temperature 149.99(10)
_cell_measurement_theta_max 73.3610
_cell_measurement_theta_min 4.0050
_cell_volume 1920.79(9)
_computing_cell_refinement 'CrysAlisPro 1.171.38.43f (Rigaku OD, 2015)'
_computing_data_collection 'CrysAlisPro 1.171.38.43f (Rigaku OD, 2015)'
_computing_data_reduction 'CrysAlisPro 1.171.38.43f (Rigaku OD, 2015)'
_computing_molecular_graphics 'Olex2 1.3-alpha (Dolomanov et al., 2009)'
_computing_publication_material 'Olex2 1.3-alpha (Dolomanov et al., 2009)'
_computing_structure_refinement 'SHELXL 2018/3 (Sheldrick, 2015)'
_computing_structure_solution 'SHELXT  (Sheldrick, 2015)'
_diffrn_ambient_environment N~2~
_diffrn_ambient_temperature 149.99(10)
_diffrn_detector 'CCD plate'
_diffrn_detector_area_resol_mean 5.2684
_diffrn_detector_type AtlasS2
_diffrn_measured_fraction_theta_full 0.994
_diffrn_measured_fraction_theta_max 0.967
_diffrn_measurement_details
;
List of Runs (angles in degrees, time in seconds):

  # Type    Start    End  Width  t~exp~   \w     \q     \k     \f   Frames
#--------------------------------------------------------------------------
  1  \w      2.00  29.00   1.00    1.00    --   40.73 -99.00  60.00   27
  2  \w     31.00  81.00   1.00    1.00    --   40.73 -99.00  60.00   50
  3  \w     84.00 118.00   1.00    1.50    --  107.58-125.00  90.00   34
  4  \w     43.00 108.00   1.00    1.50    --  107.58 -95.00  90.00   65
  5  \w     34.00  79.00   1.00    1.50    --  107.58-125.00  90.00   45
  6  \w     86.00 170.00   1.00    1.50    --  107.58  45.00 -30.00   84
  7  \w    111.00 155.00   1.00    1.50    --  107.58 125.00 -82.00   44
  8  \w     94.00 177.00   1.00    1.50    --  107.58 125.00  60.00   83
  9  \w     82.00 149.00   1.00    1.50    --  107.58  45.00-150.00   67
 10  \w     23.00  68.00   1.00    1.00    --   40.73  38.00-180.00   45
 11  \w   -112.00 -28.00   1.00    1.00    --  -40.73 -57.00 -90.00   84
;
_diffrn_measurement_device 'four-circle diffractometer'
_diffrn_measurement_device_type 'SuperNova, Dual, Cu at zero, AtlasS2'
_diffrn_measurement_method '\w scans'
_diffrn_orient_matrix_type 'CrysAlisPro convention (1999,Acta A55,543-557)'
_diffrn_orient_matrix_UB_11 -0.1005006000
_diffrn_orient_matrix_UB_12 -0.0393628000
_diffrn_orient_matrix_UB_13 -0.0059748000
_diffrn_orient_matrix_UB_21 0.0620107000
_diffrn_orient_matrix_UB_22 -0.0633758000
_diffrn_orient_matrix_UB_23 -0.0156359000
_diffrn_orient_matrix_UB_31 0.0051750000
_diffrn_orient_matrix_UB_32 -0.0057520000
_diffrn_orient_matrix_UB_33 0.2146530000
_diffrn_radiation_monochromator mirror
_diffrn_radiation_probe x-ray
_diffrn_radiation_type 'Cu K\a'
_diffrn_radiation_wavelength 1.54184
_diffrn_reflns_av_R_equivalents 0.0275
_diffrn_reflns_av_unetI/netI 0.0389
_diffrn_reflns_Laue_measured_fraction_full 0.994
_diffrn_reflns_Laue_measured_fraction_max 0.967
_diffrn_reflns_limit_h_max 16
_diffrn_reflns_limit_h_min -14
_diffrn_reflns_limit_k_max 20
_diffrn_reflns_limit_k_min -25
_diffrn_reflns_limit_l_max 8
_diffrn_reflns_limit_l_min -6
_diffrn_reflns_number 3641
_diffrn_reflns_point_group_measured_fraction_full 0.678
_diffrn_reflns_point_group_measured_fraction_max 0.649
_diffrn_reflns_theta_full 67.684
_diffrn_reflns_theta_max 73.698
_diffrn_reflns_theta_min 4.014
_diffrn_source 'micro-focus sealed X-ray tube'
_diffrn_source_type 'SuperNova (Cu) X-ray Source'
_exptl_absorpt_coefficient_mu 1.920
_exptl_absorpt_correction_T_max 1.00000
_exptl_absorpt_correction_T_min 0.85239
_exptl_absorpt_correction_type multi-scan
_exptl_absorpt_process_details
;
CrysAlisPro 1.171.38.43f (Rigaku Oxford Diffraction, 2015)
Empirical absorption correction using spherical harmonics,
 implemented in SCALE3 ABSPACK scaling algorithm.
;
_exptl_crystal_colour colourless
_exptl_crystal_colour_primary colourless
_exptl_crystal_density_diffrn 1.320
_exptl_crystal_description block
_exptl_crystal_F_000 800
_exptl_crystal_size_max 0.14
_exptl_crystal_size_mid 0.11
_exptl_crystal_size_min 0.09
_refine_diff_density_max 0.172
_refine_diff_density_min -0.199
_refine_diff_density_rms 0.044
_refine_ls_abs_structure_details
;
 Refined as an inversion twin.
;
_refine_ls_abs_structure_Flack 0.02(2)
_refine_ls_extinction_method none
_refine_ls_goodness_of_fit_ref 1.073
_refine_ls_hydrogen_treatment constr
_refine_ls_matrix_type full
_refine_ls_number_parameters 248
_refine_ls_number_reflns 2528
_refine_ls_number_restraints 2
_refine_ls_restrained_S_all 1.072
_refine_ls_R_factor_all 0.0361
_refine_ls_R_factor_gt 0.0346
_refine_ls_shift/su_max 0.000
_refine_ls_shift/su_mean 0.000
_refine_ls_structure_factor_coef Fsqd
_refine_ls_weighting_details 'w=1/[\s^2^(Fo^2^)+(0.0497P)^2^] where P=(Fo^2^+2Fc^2^)/3'
_refine_ls_weighting_scheme calc
_refine_ls_wR_factor_gt 0.0857
_refine_ls_wR_factor_ref 0.0880
_reflns_Friedel_coverage 0.338
_reflns_Friedel_fraction_full 0.360
_reflns_Friedel_fraction_max 0.329
_reflns_number_gt 2445
_reflns_number_total 2528
_reflns_threshold_expression 'I > 2\s(I)'
_cod_data_source_file d1ra08072e2.cif
_cod_data_source_block 2-477
_cod_depositor_comments 'Adding full bibliography for 7244106.cif.'
_cod_original_cell_volume 1920.80(10)
_cod_database_code 7244106
_shelx_shelxl_version_number 2018/3
_shelx_space_group_comment
;
The symmetry employed for this shelxl refinement is uniquely defined
by the following loop, which should always be used as a source of
symmetry information in preference to the above space-group names.
They are only intended as comments.
;
_shelx_estimated_absorpt_t_max 0.846
_shelx_estimated_absorpt_t_min 0.775
_reflns_odcompleteness_completeness 99.44
_reflns_odcompleteness_iscentric 1
_reflns_odcompleteness_theta 66.97
_olex2_refinement_description
;
1. Twinned data refinement
 Scales: 0.98(2)
 0.02(2)
2. Fixed Uiso
 At 1.2 times of:
  All B(H,H) groups, All C(H) groups
 At 1.5 times of:
  All C(H,H,H) groups
3.a Secondary CH2 refined with riding coordinates:
 B1(H1A,H1B)
3.b Aromatic/amide H refined with riding coordinates:
 C2(H2), C4(H4), C5(H5), C6(H6), C9(H9), C10(H10), C11(H11), C13(H13),
 C15(H15), C16(H16)
3.c Idealised Me refined as rotating group:
 C17(H17A,H17B,H17C), C18(H18A,H18B,H18C), C19(H19A,H19B,H19C)
;
_olex2_submission_special_instructions 'No special instructions were received'
_oxdiff_exptl_absorpt_empirical_details
;
Empirical correction (ABSPACK) includes:
- Absorption correction using spherical harmonics
- Frame scaling
;
_oxdiff_exptl_absorpt_empirical_full_max 1.251
_oxdiff_exptl_absorpt_empirical_full_min 0.592

loop_
_space_group_symop_operation_xyz
'x, y, z'
'x, -y, z+1/2'
'x+1/2, y+1/2, z'
'x+1/2, -y+1/2, z+1/2'

loop_
_atom_site_label
_atom_site_type_symbol
_atom_site_fract_x
_atom_site_fract_y
_atom_site_fract_z
_atom_site_U_iso_or_equiv
_atom_site_adp_type
_atom_site_occupancy
_atom_site_site_symmetry_order
_atom_site_calc_flag
_atom_site_refinement_flags_posn
_atom_site_refinement_flags_adp
_atom_site_refinement_flags_occupancy
_atom_site_disorder_assembly
_atom_site_disorder_group
Cl1 Cl 0.11091(6) 0.38057(4) 0.49319(11) 0.0502(2) Uani 1 1 d . . . . .
O1 O 0.53090(17) 0.38696(10) 0.3832(3) 0.0339(5) Uani 1 1 d . . . . .
O2 O 0.50650(14) 0.30723(9) 0.5914(2) 0.0271(4) Uani 1 1 d . . . . .
N1 N 0.7144(2) 0.39835(13) 0.6895(4) 0.0345(5) Uani 1 1 d . . . . .
N2 N 0.71861(18) 0.24267(12) 0.4342(3) 0.0286(5) Uani 1 1 d . . . . .
N3 N 0.65221(18) 0.27569(12) 0.1743(3) 0.0301(5) Uani 1 1 d . . . . .
C1 C 0.6707(2) 0.45659(14) 0.7225(4) 0.0292(6) Uani 1 1 d . . . . .
C2 C 0.7246(2) 0.51431(14) 0.7209(3) 0.0293(5) Uani 1 1 d . . . . .
H2 H 0.691748 0.553038 0.748868 0.035 Uiso 1 1 calc R U . . .
C3 C 0.8285(2) 0.51472(15) 0.6774(4) 0.0316(6) Uani 1 1 d . . . . .
C4 C 0.8729(2) 0.45528(17) 0.6451(4) 0.0367(7) Uani 1 1 d . . . . .
H4 H 0.942247 0.452728 0.618678 0.044 Uiso 1 1 calc R U . . .
C5 C 0.8141(2) 0.39910(17) 0.6522(4) 0.0382(6) Uani 1 1 d . . . . .
H5 H 0.846206 0.359648 0.629458 0.046 Uiso 1 1 calc R U . . .
C6 C 0.5606(2) 0.45693(14) 0.7653(4) 0.0291(5) Uani 1 1 d . . . . .
H6 H 0.538245 0.488397 0.848028 0.035 Uiso 1 1 calc R U . . .
C7 C 0.4904(2) 0.41559(14) 0.6947(3) 0.0265(5) Uani 1 1 d . . . . .
C8 C 0.51377(19) 0.36805(13) 0.5402(3) 0.0247(5) Uani 1 1 d . . . . .
C9 C 0.3524(2) 0.43675(15) 0.9256(4) 0.0358(6) Uani 1 1 d . . . . .
H9 H 0.402226 0.448066 1.015241 0.043 Uiso 1 1 calc R U . . .
C10 C 0.2486(3) 0.43865(17) 0.9695(5) 0.0415(7) Uani 1 1 d . . . . .
H10 H 0.229934 0.451790 1.088115 0.050 Uiso 1 1 calc R U . . .
C11 C 0.1732(2) 0.42121(15) 0.8387(5) 0.0395(7) Uani 1 1 d . . . . .
H11 H 0.104235 0.422083 0.868538 0.047 Uiso 1 1 calc R U . . .
C12 C 0.2029(2) 0.40253(15) 0.6631(4) 0.0344(6) Uani 1 1 d . . . . .
C13 C 0.3053(2) 0.40012(14) 0.6148(4) 0.0305(6) Uani 1 1 d . . . . .
H13 H 0.323150 0.386851 0.495873 0.037 Uiso 1 1 calc R U . . .
C14 C 0.6287(2) 0.25860(13) 0.3504(3) 0.0250(5) Uani 1 1 d . . . . .
C15 C 0.7980(2) 0.24933(16) 0.3134(4) 0.0362(6) Uani 1 1 d . . . . .
H15 H 0.867085 0.241316 0.339642 0.043 Uiso 1 1 calc R U . . .
C16 C 0.7563(2) 0.26966(16) 0.1499(4) 0.0372(6) Uani 1 1 d . . . . .
H16 H 0.791072 0.278087 0.040779 0.045 Uiso 1 1 calc R U . . .
C17 C 0.5801(3) 0.29871(18) 0.0300(4) 0.0435(7) Uani 1 1 d . . . . .
H17A H 0.549088 0.262210 -0.033042 0.065 Uiso 1 1 calc R U . . .
H17B H 0.615831 0.324750 -0.058410 0.065 Uiso 1 1 calc R U . . .
H17C H 0.527778 0.324345 0.086337 0.065 Uiso 1 1 calc R U . . .
C18 C 0.7310(3) 0.22410(18) 0.6297(4) 0.0417(7) Uani 1 1 d . . . . .
H18A H 0.728430 0.262186 0.706835 0.063 Uiso 1 1 calc R U . . .
H18B H 0.795976 0.202872 0.649244 0.063 Uiso 1 1 calc R U . . .
H18C H 0.676788 0.195005 0.662122 0.063 Uiso 1 1 calc R U . . .
C19 C 0.8888(3) 0.57622(17) 0.6639(5) 0.0422(7) Uani 1 1 d . . . . .
H19A H 0.877286 0.595140 0.542471 0.063 Uiso 1 1 calc R U . . .
H19B H 0.960471 0.566900 0.682455 0.063 Uiso 1 1 calc R U . . .
H19C H 0.867266 0.606121 0.757945 0.063 Uiso 1 1 calc R U . . .
C20 C 0.3813(2) 0.41784(13) 0.7468(4) 0.0278(5) Uani 1 1 d . . . . .
B1 B 0.5167(2) 0.25456(16) 0.4431(4) 0.0296(6) Uani 1 1 d . . . . .
H1A H 0.463635 0.260140 0.346797 0.035 Uiso 1 1 calc R U . . .
H1B H 0.507839 0.212187 0.499576 0.035 Uiso 1 1 calc R U . . .

loop_
_atom_site_aniso_label
_atom_site_aniso_U_11
_atom_site_aniso_U_22
_atom_site_aniso_U_33
_atom_site_aniso_U_23
_atom_site_aniso_U_13
_atom_site_aniso_U_12
Cl1 0.0275(3) 0.0628(5) 0.0598(5) -0.0103(4) -0.0046(3) 0.0092(3)
O1 0.0438(11) 0.0319(10) 0.0264(9) 0.0009(8) 0.0070(8) 0.0030(9)
O2 0.0277(9) 0.0257(9) 0.0284(9) -0.0003(7) 0.0075(7) 0.0013(8)
N1 0.0301(11) 0.0343(13) 0.0392(12) -0.0002(10) 0.0014(10) 0.0040(10)
N2 0.0280(11) 0.0307(12) 0.0272(11) -0.0047(9) -0.0006(8) 0.0043(9)
N3 0.0312(12) 0.0349(13) 0.0243(10) -0.0019(9) 0.0025(9) 0.0019(10)
C1 0.0269(13) 0.0349(15) 0.0259(12) -0.0024(10) -0.0002(10) 0.0012(11)
C2 0.0287(12) 0.0338(14) 0.0254(11) -0.0022(11) 0.0001(9) 0.0030(11)
C3 0.0302(13) 0.0422(16) 0.0221(11) -0.0018(11) -0.0032(9) -0.0009(11)
C4 0.0251(13) 0.0523(19) 0.0324(14) -0.0032(13) -0.0016(11) 0.0063(12)
C5 0.0343(14) 0.0402(16) 0.0400(14) -0.0045(13) -0.0008(12) 0.0100(13)
C6 0.0285(13) 0.0289(13) 0.0301(13) -0.0031(10) 0.0059(10) 0.0019(10)
C7 0.0283(13) 0.0271(13) 0.0245(11) -0.0007(9) 0.0065(9) 0.0036(10)
C8 0.0223(11) 0.0271(12) 0.0247(11) -0.0011(9) 0.0033(9) 0.0016(9)
C9 0.0367(15) 0.0346(15) 0.0364(15) -0.0081(12) 0.0081(12) -0.0041(12)
C10 0.0423(17) 0.0391(18) 0.0442(17) -0.0092(13) 0.0182(13) -0.0014(13)
C11 0.0308(14) 0.0353(15) 0.0531(18) -0.0049(13) 0.0152(13) 0.0039(12)
C12 0.0280(14) 0.0295(14) 0.0460(15) -0.0010(12) 0.0032(12) 0.0049(11)
C13 0.0285(13) 0.0307(14) 0.0325(13) -0.0005(11) 0.0049(10) 0.0076(11)
C14 0.0266(12) 0.0275(13) 0.0210(11) -0.0030(9) 0.0012(9) 0.0018(10)
C15 0.0232(12) 0.0427(17) 0.0429(15) -0.0109(13) 0.0039(11) 0.0023(11)
C16 0.0354(15) 0.0445(17) 0.0325(13) -0.0075(12) 0.0138(12) -0.0036(13)
C17 0.0489(17) 0.053(2) 0.0282(13) -0.0002(13) -0.0033(12) 0.0096(15)
C18 0.0494(18) 0.0479(18) 0.0274(13) 0.0005(12) -0.0058(12) 0.0111(15)
C19 0.0375(15) 0.050(2) 0.0394(15) -0.0026(13) 0.0040(13) -0.0090(14)
C20 0.0289(13) 0.0231(12) 0.0316(13) -0.0008(10) 0.0069(10) 0.0010(10)
B1 0.0249(14) 0.0311(16) 0.0329(15) -0.0054(12) 0.0039(11) -0.0022(11)

loop_
_atom_type_symbol
_atom_type_description
_atom_type_scat_dispersion_real
_atom_type_scat_dispersion_imag
_atom_type_scat_source
C C 0.0181 0.0091 'International Tables Vol C Tables 4.2.6.8 and 6.1.1.4'
H H 0.0000 0.0000 'International Tables Vol C Tables 4.2.6.8 and 6.1.1.4'
B B 0.0090 0.0039 'International Tables Vol C Tables 4.2.6.8 and 6.1.1.4'
Cl Cl 0.3639 0.7018 'International Tables Vol C Tables 4.2.6.8 and 6.1.1.4'
N N 0.0311 0.0180 'International Tables Vol C Tables 4.2.6.8 and 6.1.1.4'
O O 0.0492 0.0322 'International Tables Vol C Tables 4.2.6.8 and 6.1.1.4'

loop_
_geom_angle_atom_site_label_1
_geom_angle_atom_site_label_2
_geom_angle_atom_site_label_3
_geom_angle
_geom_angle_site_symmetry_1
_geom_angle_site_symmetry_3
_geom_angle_publ_flag
C8 O2 B1 118.5(2) . . ?
C5 N1 C1 116.2(3) . . ?
C14 N2 C15 111.0(2) . . ?
C14 N2 C18 124.4(2) . . ?
C15 N2 C18 124.5(3) . . ?
C14 N3 C16 110.2(2) . . ?
C14 N3 C17 125.9(2) . . ?
C16 N3 C17 123.9(2) . . ?
N1 C1 C2 123.0(3) . . ?
N1 C1 C6 117.2(3) . . ?
C2 C1 C6 119.7(3) . . ?
C1 C2 H2 119.9 . . ?
C1 C2 C3 120.2(3) . . ?
C3 C2 H2 119.9 . . ?
C2 C3 C19 122.3(3) . . ?
C4 C3 C2 116.6(3) . . ?
C4 C3 C19 121.2(3) . . ?
C3 C4 H4 120.0 . . ?
C3 C4 C5 119.9(3) . . ?
C5 C4 H4 120.0 . . ?
N1 C5 C4 123.9(3) . . ?
N1 C5 H5 118.0 . . ?
C4 C5 H5 118.0 . . ?
C1 C6 H6 117.4 . . ?
C7 C6 C1 125.3(2) . . ?
C7 C6 H6 117.4 . . ?
C6 C7 C8 122.5(2) . . ?
C6 C7 C20 122.4(2) . . ?
C20 C7 C8 114.7(2) . . ?
O1 C8 O2 125.6(2) . . ?
O1 C8 C7 120.9(2) . . ?
O2 C8 C7 113.3(2) . . ?
C10 C9 H9 120.0 . . ?
C10 C9 C20 120.0(3) . . ?
C20 C9 H9 120.0 . . ?
C9 C10 H10 119.5 . . ?
C11 C10 C9 120.9(3) . . ?
C11 C10 H10 119.5 . . ?
C10 C11 H11 120.8 . . ?
C12 C11 C10 118.4(3) . . ?
C12 C11 H11 120.8 . . ?
C11 C12 Cl1 120.1(2) . . ?
C11 C12 C13 122.2(3) . . ?
C13 C12 Cl1 117.7(2) . . ?
C12 C13 H13 120.3 . . ?
C12 C13 C20 119.4(3) . . ?
C20 C13 H13 120.3 . . ?
N2 C14 N3 105.2(2) . . ?
N2 C14 B1 126.1(2) . . ?
N3 C14 B1 128.7(2) . . ?
N2 C15 H15 126.7 . . ?
C16 C15 N2 106.6(3) . . ?
C16 C15 H15 126.7 . . ?
N3 C16 H16 126.5 . . ?
C15 C16 N3 107.1(2) . . ?
C15 C16 H16 126.5 . . ?
N3 C17 H17A 109.5 . . ?
N3 C17 H17B 109.5 . . ?
N3 C17 H17C 109.5 . . ?
H17A C17 H17B 109.5 . . ?
H17A C17 H17C 109.5 . . ?
H17B C17 H17C 109.5 . . ?
N2 C18 H18A 109.5 . . ?
N2 C18 H18B 109.5 . . ?
N2 C18 H18C 109.5 . . ?
H18A C18 H18B 109.5 . . ?
H18A C18 H18C 109.5 . . ?
H18B C18 H18C 109.5 . . ?
C3 C19 H19A 109.5 . . ?
C3 C19 H19B 109.5 . . ?
C3 C19 H19C 109.5 . . ?
H19A C19 H19B 109.5 . . ?
H19A C19 H19C 109.5 . . ?
H19B C19 H19C 109.5 . . ?
C9 C20 C7 121.6(2) . . ?
C13 C20 C7 119.3(2) . . ?
C13 C20 C9 119.1(2) . . ?
O2 B1 C14 110.2(2) . . ?
O2 B1 H1A 109.6 . . ?
O2 B1 H1B 109.6 . . ?
C14 B1 H1A 109.6 . . ?
C14 B1 H1B 109.6 . . ?
H1A B1 H1B 108.1 . . ?

loop_
_geom_bond_atom_site_label_1
_geom_bond_atom_site_label_2
_geom_bond_distance
_geom_bond_site_symmetry_2
_geom_bond_publ_flag
Cl1 C12 1.744(3) . ?
O1 C8 1.216(3) . ?
O2 C8 1.309(3) . ?
O2 B1 1.526(4) . ?
N1 C1 1.351(4) . ?
N1 C5 1.335(4) . ?
N2 C14 1.343(3) . ?
N2 C15 1.374(4) . ?
N2 C18 1.456(4) . ?
N3 C14 1.352(3) . ?
N3 C16 1.379(4) . ?
N3 C17 1.457(4) . ?
C1 C2 1.381(4) . ?
C1 C6 1.476(3) . ?
C2 H2 0.9300 . ?
C2 C3 1.397(4) . ?
C3 C4 1.377(5) . ?
C3 C19 1.495(4) . ?
C4 H4 0.9300 . ?
C4 C5 1.389(5) . ?
C5 H5 0.9300 . ?
C6 H6 0.9300 . ?
C6 C7 1.339(4) . ?
C7 C8 1.514(4) . ?
C7 C20 1.482(3) . ?
C9 H9 0.9300 . ?
C9 C10 1.398(4) . ?
C9 C20 1.399(4) . ?
C10 H10 0.9300 . ?
C10 C11 1.386(5) . ?
C11 H11 0.9300 . ?
C11 C12 1.381(4) . ?
C12 C13 1.389(4) . ?
C13 H13 0.9300 . ?
C13 C20 1.398(4) . ?
C14 B1 1.622(4) . ?
C15 H15 0.9300 . ?
C15 C16 1.343(5) . ?
C16 H16 0.9300 . ?
C17 H17A 0.9600 . ?
C17 H17B 0.9600 . ?
C17 H17C 0.9600 . ?
C18 H18A 0.9600 . ?
C18 H18B 0.9600 . ?
C18 H18C 0.9600 . ?
C19 H19A 0.9600 . ?
C19 H19B 0.9600 . ?
C19 H19C 0.9600 . ?
B1 H1A 0.9700 . ?
B1 H1B 0.9700 . ?

loop_
_geom_torsion_atom_site_label_1
_geom_torsion_atom_site_label_2
_geom_torsion_atom_site_label_3
_geom_torsion_atom_site_label_4
_geom_torsion
_geom_torsion_site_symmetry_1
_geom_torsion_site_symmetry_2
_geom_torsion_site_symmetry_3
_geom_torsion_site_symmetry_4
_geom_torsion_publ_flag
Cl1 C12 C13 C20 179.5(2) . . . . ?
N1 C1 C2 C3 2.3(4) . . . . ?
N1 C1 C6 C7 -33.3(4) . . . . ?
N2 C14 B1 O2 70.9(3) . . . . ?
N2 C15 C16 N3 0.6(3) . . . . ?
N3 C14 B1 O2 -112.0(3) . . . . ?
C1 N1 C5 C4 -0.3(4) . . . . ?
C1 C2 C3 C4 -2.6(4) . . . . ?
C1 C2 C3 C19 176.7(3) . . . . ?
C1 C6 C7 C8 -8.2(4) . . . . ?
C1 C6 C7 C20 178.7(3) . . . . ?
C2 C1 C6 C7 147.9(3) . . . . ?
C2 C3 C4 C5 1.6(4) . . . . ?
C3 C4 C5 N1 -0.2(5) . . . . ?
C5 N1 C1 C2 -0.8(4) . . . . ?
C5 N1 C1 C6 -179.6(2) . . . . ?
C6 C1 C2 C3 -178.9(2) . . . . ?
C6 C7 C8 O1 -67.9(4) . . . . ?
C6 C7 C8 O2 116.4(3) . . . . ?
C6 C7 C20 C9 -32.8(4) . . . . ?
C6 C7 C20 C13 147.8(3) . . . . ?
C8 O2 B1 C14 60.9(3) . . . . ?
C8 C7 C20 C9 153.7(3) . . . . ?
C8 C7 C20 C13 -25.8(4) . . . . ?
C9 C10 C11 C12 -0.7(5) . . . . ?
C10 C9 C20 C7 179.6(3) . . . . ?
C10 C9 C20 C13 -0.9(5) . . . . ?
C10 C11 C12 Cl1 -179.6(3) . . . . ?
C10 C11 C12 C13 0.6(5) . . . . ?
C11 C12 C13 C20 -0.8(5) . . . . ?
C12 C13 C20 C7 -179.7(3) . . . . ?
C12 C13 C20 C9 0.9(4) . . . . ?
C14 N2 C15 C16 -0.3(3) . . . . ?
C14 N3 C16 C15 -0.7(3) . . . . ?
C15 N2 C14 N3 -0.2(3) . . . . ?
C15 N2 C14 B1 177.5(3) . . . . ?
C16 N3 C14 N2 0.5(3) . . . . ?
C16 N3 C14 B1 -177.1(3) . . . . ?
C17 N3 C14 N2 -178.1(3) . . . . ?
C17 N3 C14 B1 4.3(5) . . . . ?
C17 N3 C16 C15 178.0(3) . . . . ?
C18 N2 C14 N3 176.9(3) . . . . ?
C18 N2 C14 B1 -5.5(4) . . . . ?
C18 N2 C15 C16 -177.3(3) . . . . ?
C19 C3 C4 C5 -177.7(3) . . . . ?
C20 C7 C8 O1 105.6(3) . . . . ?
C20 C7 C8 O2 -70.1(3) . . . . ?
C20 C9 C10 C11 0.8(5) . . . . ?
B1 O2 C8 O1 -2.0(4) . . . . ?
B1 O2 C8 C7 173.5(2) . . . . ?

loop_
_twin_individual_id
_twin_individual_mass_fraction_refined
1 0.98(2)
2 0.02(2)
